data_7117279
loop_
_publ_author_name
'Weiwei Luo'
'Jiannan Zhao'
'Jie Ji'
'Lili Lin'
'Xiaohua Liu'
'Hongjiang Mei'
'Xiaoming Feng'

_publ_section_title
;
 A catalytic asymmetric carbonyl-ene reaction of beta,gamma-unsaturated
 alpha-ketoesters with 5-methyleneoxazolines
;
_journal_name_full Chem.Commun.
_journal_page_first 10042
_journal_paper_doi 10.1039/C5cc02748A
_journal_volume 51
_journal_year 2015
_chemical_absolute_configuration rmad
_chemical_formula_moiety 'C21 H19 N O4'
_chemical_formula_sum 'C21 H19 N O4'
_chemical_formula_weight 349.37
_chemical_name_systematic '(R,E)-methyl 2-hydroxy-4-phenyl-2-((2-phenyloxazol-5-yl)methyl)but-3-enoate'
_space_group_crystal_system orthorhombic
_space_group_IT_number 19
_space_group_name_Hall 'P 2ac 2ab'
_space_group_name_H-M_alt 'P 21 21 21'
_symmetry_space_group_name_Hall 'P 2ac 2ab'
_symmetry_space_group_name_H-M 'P 21 21 21'
_atom_sites_solution_hydrogens geom
_atom_sites_solution_primary direct
_audit_creation_date 2015-01-05
_audit_creation_method
;
Olex2 1.2
(compiled 2014.12.26 svn.r3119 for OlexSys, GUI svn.r4975)
;
_audit_update_record
;
2015-02-03 deposited with the CCDC.
2015-05-14 downloaded from the CCDC.
;
_cell_angle_alpha 90
_cell_angle_beta 90
_cell_angle_gamma 90
_cell_formula_units_Z 4
_cell_length_a 9.7332(3)
_cell_length_b 12.3327(3)
_cell_length_c 15.1571(4)
_cell_measurement_reflns_used 5269
_cell_measurement_temperature 115(7)
_cell_measurement_theta_max 72.6150
_cell_measurement_theta_min 4.6330
_cell_volume 1819.41(9)
_computing_cell_refinement
;
CrysAlisPro, Agilent Technologies,
Version 1.171.37.33 (release 27-03-2014 CrysAlis171 .NET)
(compiled Mar 27 2014,17:12:48)
;
_computing_data_collection
;
CrysAlisPro, Agilent Technologies,
Version 1.171.37.33 (release 27-03-2014 CrysAlis171 .NET)
(compiled Mar 27 2014,17:12:48)
;
_computing_data_reduction
;
CrysAlisPro, Agilent Technologies,
Version 1.171.37.33 (release 27-03-2014 CrysAlis171 .NET)
(compiled Mar 27 2014,17:12:48)
;
_computing_molecular_graphics 'Olex2 (Dolomanov et al., 2009)'
_computing_publication_material 'Olex2 (Dolomanov et al., 2009)'
_computing_structure_refinement 'ShelXL (Sheldrick, 2008)'
_computing_structure_solution 'ShelXT (Sheldrick, 2008)'
_diffrn_ambient_environment N~2~
_diffrn_ambient_temperature 115(7)
_diffrn_detector 'CCD plate'
_diffrn_detector_area_resol_mean 15.9595
_diffrn_detector_type EosS2
_diffrn_measured_fraction_theta_full 1.000
_diffrn_measured_fraction_theta_max 0.987
_diffrn_measurement_details
;
  1 omega   23.00   90.00   1.0000    1.0000
omega____ theta____ kappa____ phi______ frames
    -       36.2921 -125.0000 -180.0000 67

  2 omega   17.00  105.00   1.0000    1.0000
omega____ theta____ kappa____ phi______ frames
    -       36.2921   38.0000  -90.0000 88

  3 omega    1.00   75.00   1.0000    1.0000
omega____ theta____ kappa____ phi______ frames
    -       36.2921  -99.0000   30.0000 74

  4 omega   10.00  104.00   1.0000    1.0000
omega____ theta____ kappa____ phi______ frames
    -       36.2921   77.0000  -90.0000 94

  5 omega   20.00  104.00   1.0000    1.0000
omega____ theta____ kappa____ phi______ frames
    -       36.2921   57.0000  -60.0000 84

  6 omega   40.00   98.00   1.0000    1.1100
omega____ theta____ kappa____ phi______ frames
    -      108.0000  -45.0000    0.0000 58

  7 omega   90.00  175.00   1.0000    1.1100
omega____ theta____ kappa____ phi______ frames
    -      108.0000   61.0000   90.0000 85

  8 omega   40.00  135.00   1.0000    1.1100
omega____ theta____ kappa____ phi______ frames
    -      108.0000  -77.0000  -90.0000 95

  9 omega   91.00  176.00   1.0000    1.1100
omega____ theta____ kappa____ phi______ frames
    -      108.0000   45.0000 -120.0000 85

 10 omega   38.00   91.00   1.0000    1.1100
omega____ theta____ kappa____ phi______ frames
    -      108.0000  -30.0000   90.0000 53

 11 omega   38.00   91.00   1.0000    1.1100
omega____ theta____ kappa____ phi______ frames
    -      108.0000  -30.0000  120.0000 53

 12 omega   38.00   91.00   1.0000    1.1100
omega____ theta____ kappa____ phi______ frames
    -      108.0000  -30.0000   60.0000 53

 13 omega   57.00  150.00   1.0000    1.1100
omega____ theta____ kappa____ phi______ frames
    -      108.0000  178.0000   30.0000 93

 14 omega   91.00  176.00   1.0000    1.1100
omega____ theta____ kappa____ phi______ frames
    -      108.0000   45.0000 -150.0000 85

 15 omega   10.00  104.00   1.0000    1.0000
omega____ theta____ kappa____ phi______ frames
    -       36.2921   77.0000   90.0000 94
;
_diffrn_measurement_device 'four-circle diffractometer'
_diffrn_measurement_device_type 'New Gemini, Dual, Cu at zero, EosS2'
_diffrn_measurement_method '\w scans'
_diffrn_orient_matrix_UB_11 0.1123294000
_diffrn_orient_matrix_UB_12 0.0870604000
_diffrn_orient_matrix_UB_13 -0.0099240000
_diffrn_orient_matrix_UB_21 0.0747668000
_diffrn_orient_matrix_UB_22 -0.0718378000
_diffrn_orient_matrix_UB_23 -0.0678377000
_diffrn_orient_matrix_UB_31 -0.0826648000
_diffrn_orient_matrix_UB_32 0.0533299000
_diffrn_orient_matrix_UB_33 -0.0751499000
_diffrn_radiation_monochromator graphite
_diffrn_radiation_probe x-ray
_diffrn_radiation_type CuK\a
_diffrn_radiation_wavelength 1.54184
_diffrn_reflns_av_R_equivalents 0.0423
_diffrn_reflns_av_unetI/netI 0.0376
_diffrn_reflns_laue_measured_fraction_full 1.000
_diffrn_reflns_laue_measured_fraction_max 0.987
_diffrn_reflns_limit_h_max 12
_diffrn_reflns_limit_h_min -11
_diffrn_reflns_limit_k_max 15
_diffrn_reflns_limit_k_min -13
_diffrn_reflns_limit_l_max 18
_diffrn_reflns_limit_l_min -18
_diffrn_reflns_number 10033
_diffrn_reflns_point_group_measured_fraction_full 1.000
_diffrn_reflns_point_group_measured_fraction_max 0.980
_diffrn_reflns_theta_full 67.684
_diffrn_reflns_theta_max 72.857
_diffrn_reflns_theta_min 4.622
_diffrn_source 'Enhance (Cu) X-ray Source'
_exptl_absorpt_coefficient_mu 0.723
_exptl_absorpt_correction_T_max 1.00000
_exptl_absorpt_correction_T_min 0.42988
_exptl_absorpt_correction_type multi-scan
_exptl_absorpt_process_details
;
CrysAlisPro, Agilent Technologies,
Version 1.171.37.33 (release 27-03-2014 CrysAlis171 .NET)
(compiled Mar 27 2014,17:12:48)
Empirical absorption correction using spherical harmonics,
 implemented in SCALE3 ABSPACK scaling algorithm.
;
_exptl_crystal_colour 'clear light colourless'
_exptl_crystal_colour_lustre clear
_exptl_crystal_colour_modifier light
_exptl_crystal_colour_primary colourless
_exptl_crystal_density_diffrn 1.275
_exptl_crystal_description block
_exptl_crystal_F_000 736
_exptl_crystal_recrystallization_method 'Re-crystallisation from solvent: ethyl acetate/ petroleum ether'
_exptl_crystal_size_max 0.6
_exptl_crystal_size_mid 0.4
_exptl_crystal_size_min 0.2
_refine_diff_density_max 0.277
_refine_diff_density_min -0.457
_refine_diff_density_rms 0.100
_refine_ls_abs_structure_details
;
 Flack x determined using 1384 quotients [(I+)-(I-)]/[(I+)+(I-)]
 (Parsons, Flack and Wagner, Acta Cryst. B69 (2013) 249-259).
;
_refine_ls_abs_structure_Flack -0.05(13)
_refine_ls_extinction_coef .
_refine_ls_extinction_method none
_refine_ls_goodness_of_fit_ref 1.058
_refine_ls_hydrogen_treatment constr
_refine_ls_matrix_type full
_refine_ls_number_parameters 237
_refine_ls_number_reflns 3555
_refine_ls_number_restraints 0
_refine_ls_restrained_S_all 1.058
_refine_ls_R_factor_all 0.0517
_refine_ls_R_factor_gt 0.0500
_refine_ls_shift/su_max 0.000
_refine_ls_shift/su_mean 0.000
_refine_ls_structure_factor_coef Fsqd
_refine_ls_weighting_details 'w=1/[\s^2^(Fo^2^)+(0.0954P)^2^+0.0254P] where P=(Fo^2^+2Fc^2^)/3'
_refine_ls_weighting_scheme calc
_refine_ls_wR_factor_gt 0.1239
_refine_ls_wR_factor_ref 0.1267
_reflns_Friedel_coverage 0.734
_reflns_friedel_fraction_full 1.000
_reflns_friedel_fraction_max 0.970
_reflns_number_gt 3410
_reflns_number_total 3555
_reflns_threshold_expression 'I > 2\s(I)'
_cod_data_source_file c5cc02748a2.cif
_cod_data_source_block fxm-vick-10c-120k
_cod_original_cell_volume 1819.42(8)
_cod_database_code 7117279
_shelx_space_group_comment
;
The symmetry employed for this shelxl refinement is uniquely defined
by the following loop, which should always be used as a source of
symmetry information in preference to the above space-group names.
They are only intended as comments.
;
_reflns_odcompleteness_completeness 99.89
_reflns_odcompleteness_iscentric 1
_reflns_odcompleteness_theta 66.97
_olex2_refinement_description
;
1. Fixed Uiso
 At 1.2 times of:
  All C(H) groups, All C(H,H) groups
 At 1.5 times of:
  All C(H,H,H) groups, All O(H) groups
2.a Secondary CH2 refined with riding coordinates:
 C00A(H00A,H00B)
2.b Aromatic/amide H refined with riding coordinates:
 C006(H006), C007(H007), C00B(H00C), C00G(H00G), C00H(H00H), C00I(H00I),
 C00J(H00J), C00K(H00K), C00L(H00L), C00M(H00M), C00N(H00N), C00O(H00O),
 C00P(H00P)
2.c Idealised Me refined as rotating group:
 C00Q(H00D,H00E,H00F)
2.d Idealised tetrahedral OH refined as rotating group:
 O001(H001)
;
_shelx_shelxl_version_number 2014/7
_olex2_submission_special_instructions 'No special instructions were received'

loop_
_space_group_symop_operation_xyz
'x, y, z'
'-x+1/2, -y, z+1/2'
'-x, y+1/2, -z+1/2'
'x+1/2, -y+1/2, -z'

loop_
_atom_site_label
_atom_site_type_symbol
_atom_site_fract_x
_atom_site_fract_y
_atom_site_fract_z
_atom_site_U_iso_or_equiv
_atom_site_adp_type
_atom_site_occupancy
_atom_site_site_symmetry_order
_atom_site_calc_flag
_atom_site_refinement_flags_posn
_atom_site_refinement_flags_adp
_atom_site_refinement_flags_occupancy
_atom_site_disorder_assembly
_atom_site_disorder_group
O001 O 0.36668(18) 0.58928(13) 0.68575(10) 0.0233(4) Uani 1 1 d . . . . .
H001 H 0.3882 0.5320 0.7123 0.035 Uiso 1 1 calc GR . . . .
O002 O 0.65297(18) 0.74881(13) 0.62011(11) 0.0240(4) Uani 1 1 d . . . . .
O003 O 0.61535(19) 0.49663(15) 0.66255(12) 0.0323(4) Uani 1 1 d . . . . .
O004 O 0.6105(2) 0.52832(16) 0.51643(12) 0.0339(4) Uani 1 1 d . . . . .
N005 N 0.6241(2) 0.89470(15) 0.70399(13) 0.0237(4) Uani 1 1 d . . . . .
C006 C 0.3234(3) 0.51966(18) 0.53837(15) 0.0236(5) Uani 1 1 d . . . . .
H006 H 0.3397 0.5230 0.4766 0.028 Uiso 1 1 calc R . . . .
C007 C 0.2211(3) 0.45818(18) 0.56710(16) 0.0239(5) Uani 1 1 d . . . . .
H007 H 0.2029 0.4611 0.6286 0.029 Uiso 1 1 calc R . . . .
C008 C 0.1325(2) 0.38610(17) 0.51508(15) 0.0226(5) Uani 1 1 d . . . . .
C009 C 0.4157(3) 0.58488(18) 0.59884(15) 0.0224(5) Uani 1 1 d . . . . .
C00A C 0.4242(3) 0.70347(19) 0.56482(16) 0.0249(5) Uani 1 1 d . . . . .
H00A H 0.4581 0.7027 0.5032 0.030 Uiso 1 1 calc R . . . .
H00B H 0.3306 0.7348 0.5643 0.030 Uiso 1 1 calc R . . . .
C00B C 0.4980(3) 0.86299(19) 0.66875(16) 0.0251(5) Uani 1 1 d . . . . .
H00C H 0.4129 0.8986 0.6790 0.030 Uiso 1 1 calc R . . . .
C00C C 0.8589(3) 0.81777(19) 0.68811(15) 0.0240(5) Uani 1 1 d . . . . .
C00D C 0.5147(3) 0.77437(19) 0.61799(16) 0.0238(5) Uani 1 1 d . . . . .
C00E C 0.7107(3) 0.82485(18) 0.67287(15) 0.0222(5) Uani 1 1 d . . . . .
C00F C 0.5595(3) 0.53179(18) 0.59805(16) 0.0251(5) Uani 1 1 d . . . . .
C00G C 0.0510(3) 0.3105(2) 0.55870(17) 0.0285(5) Uani 1 1 d . . . . .
H00G H 0.0535 0.3070 0.6213 0.034 Uiso 1 1 calc R . . . .
C00H C 0.9339(3) 0.9112(2) 0.70883(15) 0.0266(5) Uani 1 1 d . . . . .
H00H H 0.8896 0.9798 0.7106 0.032 Uiso 1 1 calc R . . . .
C00I C 0.1281(3) 0.38767(19) 0.42320(16) 0.0278(5) Uani 1 1 d . . . . .
H00I H 0.1844 0.4374 0.3918 0.033 Uiso 1 1 calc R . . . .
C00J C 0.9255(3) 0.7179(2) 0.68325(18) 0.0305(6) Uani 1 1 d . . . . .
H00J H 0.8755 0.6544 0.6679 0.037 Uiso 1 1 calc R . . . .
C00K C 0.0430(3) 0.3180(2) 0.37678(17) 0.0308(6) Uani 1 1 d . . . . .
H00K H 0.0406 0.3209 0.3142 0.037 Uiso 1 1 calc R . . . .
C00L C 1.0734(3) 0.9031(3) 0.72676(18) 0.0335(6) Uani 1 1 d . . . . .
H00L H 1.1246 0.9663 0.7411 0.040 Uiso 1 1 calc R . . . .
C00M C -0.0382(3) 0.2445(2) 0.42112(17) 0.0299(6) Uani 1 1 d . . . . .
H00M H -0.0970 0.1972 0.3892 0.036 Uiso 1 1 calc R . . . .
C00N C -0.0337(3) 0.2401(2) 0.51260(18) 0.0321(6) Uani 1 1 d . . . . .
H00N H -0.0886 0.1889 0.5435 0.038 Uiso 1 1 calc R . . . .
C00O C 1.1380(3) 0.8036(3) 0.72384(19) 0.0371(6) Uani 1 1 d . . . . .
H00O H 1.2329 0.7983 0.7377 0.045 Uiso 1 1 calc R . . . .
C00P C 1.0653(3) 0.7117(2) 0.7009(2) 0.0376(6) Uani 1 1 d . . . . .
H00P H 1.1112 0.6438 0.6972 0.045 Uiso 1 1 calc R . . . .
C00Q C 0.7405(3) 0.4731(3) 0.5079(2) 0.0489(8) Uani 1 1 d . . . . .
H00D H 0.7643 0.4665 0.4453 0.073 Uiso 1 1 calc GR . . . .
H00E H 0.7335 0.4006 0.5341 0.073 Uiso 1 1 calc GR . . . .
H00F H 0.8119 0.5146 0.5385 0.073 Uiso 1 1 calc GR . . . .

loop_
_atom_site_aniso_label
_atom_site_aniso_U_11
_atom_site_aniso_U_22
_atom_site_aniso_U_33
_atom_site_aniso_U_23
_atom_site_aniso_U_13
_atom_site_aniso_U_12
O001 0.0254(8) 0.0238(7) 0.0205(8) -0.0005(6) -0.0011(7) 0.0024(7)
O002 0.0228(9) 0.0248(8) 0.0244(8) -0.0009(6) -0.0007(7) 0.0005(7)
O003 0.0265(9) 0.0339(9) 0.0364(10) 0.0045(8) -0.0024(8) 0.0044(8)
O004 0.0274(10) 0.0428(10) 0.0314(9) -0.0045(7) 0.0061(8) 0.0013(8)
N005 0.0230(10) 0.0232(9) 0.0249(9) 0.0006(7) -0.0004(8) -0.0011(8)
C006 0.0260(12) 0.0242(10) 0.0206(10) -0.0011(9) -0.0005(9) 0.0023(9)
C007 0.0236(11) 0.0239(10) 0.0243(11) -0.0032(9) 0.0003(10) 0.0018(9)
C008 0.0203(11) 0.0214(10) 0.0261(11) -0.0017(8) 0.0001(9) 0.0030(9)
C009 0.0236(11) 0.0225(10) 0.0213(10) -0.0004(8) -0.0002(9) -0.0001(9)
C00A 0.0260(12) 0.0232(11) 0.0254(12) 0.0017(9) -0.0036(10) -0.0021(9)
C00B 0.0213(11) 0.0247(10) 0.0292(13) 0.0020(9) -0.0005(9) 0.0006(9)
C00C 0.0231(11) 0.0302(11) 0.0187(10) 0.0033(9) 0.0007(10) 0.0005(10)
C00D 0.0225(11) 0.0237(10) 0.0252(12) 0.0056(9) -0.0011(10) -0.0021(9)
C00E 0.0248(12) 0.0218(9) 0.0200(10) 0.0025(8) -0.0002(9) -0.0022(9)
C00F 0.0249(12) 0.0225(10) 0.0279(12) -0.0025(9) 0.0004(10) -0.0024(9)
C00G 0.0306(13) 0.0334(12) 0.0215(11) -0.0038(9) 0.0032(10) -0.0064(11)
C00H 0.0271(12) 0.0308(12) 0.0220(11) 0.0017(9) 0.0008(9) -0.0021(10)
C00I 0.0294(13) 0.0267(11) 0.0273(12) 0.0049(9) -0.0028(10) -0.0042(10)
C00J 0.0286(13) 0.0307(12) 0.0322(13) 0.0019(10) 0.0025(11) 0.0030(10)
C00K 0.0374(14) 0.0319(12) 0.0232(12) 0.0008(9) -0.0033(11) -0.0035(11)
C00L 0.0255(13) 0.0458(15) 0.0293(12) 0.0038(11) -0.0011(11) -0.0070(12)
C00M 0.0319(13) 0.0290(12) 0.0288(13) -0.0066(9) -0.0033(11) -0.0063(10)
C00N 0.0343(14) 0.0323(12) 0.0296(14) -0.0004(10) 0.0044(11) -0.0108(11)
C00O 0.0193(12) 0.0560(17) 0.0360(14) 0.0087(12) 0.0019(11) 0.0018(12)
C00P 0.0303(14) 0.0410(14) 0.0416(15) 0.0065(12) 0.0046(13) 0.0089(12)
C00Q 0.0309(16) 0.063(2) 0.0527(18) -0.0128(16) 0.0109(14) 0.0091(15)

loop_
_atom_type_symbol
_atom_type_description
_atom_type_scat_dispersion_real
_atom_type_scat_dispersion_imag
_atom_type_scat_source
C C 0.0181 0.0091 'International Tables Vol C Tables 4.2.6.8 and 6.1.1.4'
H H 0.0000 0.0000 'International Tables Vol C Tables 4.2.6.8 and 6.1.1.4'
N N 0.0311 0.0180 'International Tables Vol C Tables 4.2.6.8 and 6.1.1.4'
O O 0.0492 0.0322 'International Tables Vol C Tables 4.2.6.8 and 6.1.1.4'

loop_
_geom_angle_atom_site_label_1
_geom_angle_atom_site_label_2
_geom_angle_atom_site_label_3
_geom_angle
_geom_angle_site_symmetry_1
_geom_angle_site_symmetry_3
C009 O001 H001 109.5 . .
C00E O002 C00D 105.04(18) . .
C00F O004 C00Q 115.1(2) . .
C00E N005 C00B 104.3(2) . .
C007 C006 H006 118.3 . .
C007 C006 C009 123.4(2) . .
C009 C006 H006 118.3 . .
C006 C007 H007 116.2 . .
C006 C007 C008 127.7(2) . .
C008 C007 H007 116.2 . .
C00G C008 C007 119.0(2) . .
C00G C008 C00I 117.8(2) . .
C00I C008 C007 123.1(2) . .
O001 C009 C006 112.8(2) . .
O001 C009 C00A 107.08(18) . .
O001 C009 C00F 109.38(19) . .
C006 C009 C00A 109.33(19) . .
C006 C009 C00F 107.92(18) . .
C00F C009 C00A 110.36(19) . .
C009 C00A H00A 108.7 . .
C009 C00A H00B 108.7 . .
H00A C00A H00B 107.6 . .
C00D C00A C009 114.05(19) . .
C00D C00A H00A 108.7 . .
C00D C00A H00B 108.7 . .
N005 C00B H00C 125.1 . .
C00D C00B N005 109.9(2) . .
C00D C00B H00C 125.1 . .
C00H C00C C00E 120.0(2) . .
C00J C00C C00E 120.2(2) . .
C00J C00C C00H 119.8(2) . .
O002 C00D C00A 117.2(2) . .
C00B C00D O002 106.8(2) . .
C00B C00D C00A 135.9(2) . .
O002 C00E C00C 117.4(2) . .
N005 C00E O002 114.0(2) . .
N005 C00E C00C 128.6(2) . .
O003 C00F O004 125.2(2) . .
O003 C00F C009 123.9(2) . .
O004 C00F C009 111.0(2) . .
C008 C00G H00G 119.3 . .
C00N C00G C008 121.3(2) . .
C00N C00G H00G 119.4 . .
C00C C00H H00H 120.2 . .
C00L C00H C00C 119.7(3) . .
C00L C00H H00H 120.2 . .
C008 C00I H00I 119.4 . .
C00K C00I C008 121.2(2) . .
C00K C00I H00I 119.4 . .
C00C C00J H00J 120.2 . .
C00P C00J C00C 119.6(3) . .
C00P C00J H00J 120.2 . .
C00I C00K H00K 119.9 . .
C00M C00K C00I 120.2(2) . .
C00M C00K H00K 119.9 . .
C00H C00L H00L 119.9 . .
C00O C00L C00H 120.2(3) . .
C00O C00L H00L 119.9 . .
C00K C00M H00M 120.1 . .
C00K C00M C00N 119.7(2) . .
C00N C00M H00M 120.1 . .
C00G C00N C00M 119.8(2) . .
C00G C00N H00N 120.1 . .
C00M C00N H00N 120.1 . .
C00L C00O H00O 119.8 . .
C00L C00O C00P 120.4(3) . .
C00P C00O H00O 119.8 . .
C00J C00P H00P 119.8 . .
C00O C00P C00J 120.3(3) . .
C00O C00P H00P 119.8 . .
O004 C00Q H00D 109.5 . .
O004 C00Q H00E 109.5 . .
O004 C00Q H00F 109.5 . .
H00D C00Q H00E 109.5 . .
H00D C00Q H00F 109.5 . .
H00E C00Q H00F 109.5 . .

loop_
_geom_bond_atom_site_label_1
_geom_bond_atom_site_label_2
_geom_bond_distance
_geom_bond_site_symmetry_2
O001 H001 0.8400 .
O001 C009 1.402(3) .
O002 C00D 1.382(3) .
O002 C00E 1.354(3) .
O003 C00F 1.200(3) .
O004 C00F 1.334(3) .
O004 C00Q 1.442(4) .
N005 C00B 1.395(3) .
N005 C00E 1.294(3) .
C006 H006 0.9500 .
C006 C007 1.325(3) .
C006 C009 1.515(3) .
C007 H007 0.9500 .
C007 C008 1.468(3) .
C008 C00G 1.392(3) .
C008 C00I 1.394(3) .
C009 C00A 1.553(3) .
C009 C00F 1.546(3) .
C00A H00A 0.9900 .
C00A H00B 0.9900 .
C00A C00D 1.480(3) .
C00B H00C 0.9500 .
C00B C00D 1.346(3) .
C00C C00E 1.464(3) .
C00C C00H 1.400(4) .
C00C C00J 1.394(4) .
C00G H00G 0.9500 .
C00G C00N 1.387(4) .
C00H H00H 0.9500 .
C00H C00L 1.388(4) .
C00I H00I 0.9500 .
C00I C00K 1.386(4) .
C00J H00J 0.9500 .
C00J C00P 1.389(4) .
C00K H00K 0.9500 .
C00K C00M 1.377(4) .
C00L H00L 0.9500 .
C00L C00O 1.380(4) .
C00M H00M 0.9500 .
C00M C00N 1.388(4) .
C00N H00N 0.9500 .
C00O H00O 0.9500 .
C00O C00P 1.381(5) .
C00P H00P 0.9500 .
C00Q H00D 0.9800 .
C00Q H00E 0.9800 .
C00Q H00F 0.9800 .
